data_2011026
loop_
_publ_author_name
'Hosomi, Hiroyuki'
'Ohba, Shigeru'
'Ito, Yoshikatsu'

_publ_section_title
;
 1,3-Propanediammonium bis(3'-nitro-<i>trans</i>-cinnamate) and
 <i>trans</i>-1,2-cyclohexanediammonium
 bis(3'-nitro-<i>trans</i>-cinnamate)
;
_journal_issue 6
_journal_name_full 'Acta Crystallographica Section C'
_journal_page_first e260
_journal_page_last e261
_journal_paper_doi 10.1107/S0108270100006120
_journal_volume 56
_journal_year 2000
_chemical_formula_iupac 'C3 H12 N2 2+, 2C9 H6 N1 O4 1-'
_chemical_formula_moiety 'C3 H12 N2 2+, 2C9 H6 N1 O4 1-'
_chemical_formula_sum 'C21 H24 N4 O8'
_chemical_formula_weight 460.44
_chemical_name_systematic
;
propane-1,3-diammonium bis[(E)-3-(3-nitrophenyl)propenoate]
;
_space_group_IT_number 61
_symmetry_cell_setting orthorhombic
_symmetry_space_group_name_Hall '-P 2ac 2ab'
_symmetry_space_group_name_H-M 'P b c a'
_cell_angle_alpha 90
_cell_angle_beta 90
_cell_angle_gamma 90
_cell_formula_units_Z 8
_cell_length_a 7.136(3)
_cell_length_b 23.710(3)
_cell_length_c 25.964(4)
_cell_measurement_reflns_used 25
_cell_measurement_temperature 298.0(10)
_cell_measurement_theta_max 14.8
_cell_measurement_theta_min 12.3
_cell_volume 4393(2)
_computing_cell_refinement 'MSC/AFC Diffractometer Control Software'
_computing_data_collection
;
MSC/AFC Diffractometer Control Software
(Molecular Structure Corporation, 1993)
;
_computing_data_reduction 'TEXSAN (Molecular Structure Corporation, 1999)'
_computing_publication_material TEXSAN
_computing_structure_refinement TEXSAN
_computing_structure_solution 'SIR92 (Altomare et al., 1994)'
_diffrn_measurement_device_type 'Rigaku AFC-7R'
_diffrn_measurement_method \w
_diffrn_radiation_type MoK\a
_diffrn_radiation_wavelength .71073
_diffrn_reflns_av_R_equivalents .011
_diffrn_reflns_limit_h_max 9
_diffrn_reflns_limit_h_min 0
_diffrn_reflns_limit_k_max 31
_diffrn_reflns_limit_k_min -11
_diffrn_reflns_limit_l_max 34
_diffrn_reflns_limit_l_min 0
_diffrn_reflns_number 5308
_diffrn_reflns_theta_max 27.5
_diffrn_reflns_theta_min 2.5
_diffrn_standards_decay_% 1.5
_diffrn_standards_interval_count 150
_diffrn_standards_number 3
_exptl_absorpt_coefficient_mu .108
_exptl_absorpt_correction_type none
_exptl_crystal_colour 'pale yellow'
_exptl_crystal_density_diffrn 1.392
_exptl_crystal_density_method 'not measured'
_exptl_crystal_description prism
_exptl_crystal_size_max .7
_exptl_crystal_size_mid .4
_exptl_crystal_size_min .4
_refine_diff_density_max .54
_refine_diff_density_min -.27
_refine_ls_goodness_of_fit_ref 1.03
_refine_ls_hydrogen_treatment mixed
_refine_ls_number_parameters 322
_refine_ls_number_reflns 5040
_refine_ls_R_factor_gt .056
_refine_ls_shift/su_max .001
_refine_ls_structure_factor_coef Fsqd
_refine_ls_weighting_details 'w = 1/[\s^2^(Fo^2^) + (0.0829P)^2^+1.5750P] where P = (Fo^2^+2Fc^2^)/3'
_refine_ls_weighting_scheme calc
_refine_ls_wR_factor_ref .167
_reflns_number_gt 3317
_reflns_number_total 5040
_reflns_threshold_expression I>2\s(I)
_cod_data_source_file qa0234.cif
_cod_data_source_block I
_cod_original_cell_volume 4393.0(18)
_cod_original_formula_sum 'C21 H24 N4 O8 '
_cod_database_code 2011026
_cod_database_fobs_code 2011026

loop_
_symmetry_equiv_pos_as_xyz
x,y,z
1/2+x,1/2-y,-z
-x,1/2+y,1/2-z
1/2-x,-y,1/2+z
-x,-y,-z
1/2-x,1/2+y,z
x,1/2-y,1/2+z
1/2+x,y,1/2-z

loop_
_atom_site_label
_atom_site_fract_x
_atom_site_fract_y
_atom_site_fract_z
_atom_site_U_iso_or_equiv
_atom_site_adp_type
_atom_site_calc_flag
_atom_site_refinement_flags
_atom_site_occupancy
_atom_site_disorder_assembly
_atom_site_disorder_group
_atom_site_type_symbol
O1 .7685(3) .60955(6) .10519(5) .0584(5) Uani d . 1.00 . . O
O2 .8838(3) .54097(6) .05626(6) .0560(4) Uani d . 1.00 . . O
O3 .7878(4) .57420(10) .37654(8) .0943(7) Uani d . 1.00 . . O
O4 .8114(4) .49550(10) .41604(7) .1070(9) Uani d . 1.00 . . O
O5 .5076(2) .35244(6) .40834(6) .0568(4) Uani d . 1.00 . . O
O6 .4939(2) .27819(6) .46020(5) .0519(4) Uani d . 1.00 . . O
O7 .5328(3) .32718(9) .13686(7) .0796(6) Uani d . 1.00 . . O
O8 .5148(4) .24960(10) .09443(6) .0921(7) Uani d . 1.00 . . O
N9 .7978(3) .52340(10) .37682(8) .0682(6) Uani d . 1.00 . . N
N10 .5161(3) .27630(10) .13454(7) .0590(5) Uani d . 1.00 . . N
N11 .8656(3) .42929(8) .02374(8) .0445(4) Uani d . 1.00 . . N
N12 .2876(3) .32104(8) -.02145(7) .0394(4) Uani d . 1.00 . . N
C13 .8198(3) .56004(8) .09756(8) .0432(5) Uani d . 1.00 . . C
C14 .8109(3) .51834(8) .14136(8) .0488(5) Uani d . 1.00 . . C
C15 .7773(3) .53429(8) .18830(8) .0471(5) Uani d . 1.00 . . C
C16 .7762(3) .49815(9) .23542(8) .0436(5) Uani d . 1.00 . . C
C17 .7908(3) .52460(8) .28273(8) .0464(5) Uani d . 1.00 . . C
C18 .7856(3) .49280(10) .32723(8) .0468(5) Uani d . 1.00 . . C
C19 .7660(3) .43550(10) .32726(8) .0529(6) Uani d . 1.00 . . C
C20 .7530(3) .40880(9) .28000(10) .0556(6) Uani d . 1.00 . . C
C21 .7576(3) .43970(10) .23429(8) .0499(5) Uani d . 1.00 . . C
C22 .4985(3) .30082(9) .41634(8) .0418(4) Uani d . 1.00 . . C
C23 .4953(3) .26128(8) .37088(8) .0468(5) Uani d . 1.00 . . C
C24 .4851(3) .27994(8) .32347(7) .0425(5) Uani d . 1.00 . . C
C25 .4830(3) .24642(9) .27551(7) .0391(4) Uani d . 1.00 . . C
C26 .5000(3) .27481(8) .22891(8) .0430(5) Uani d . 1.00 . . C
C27 .4971(3) .24429(9) .18313(7) .0445(5) Uani d . 1.00 . . C
C28 .4789(3) .18680(10) .18207(8) .0515(5) Uani d . 1.00 . . C
C29 .4626(4) .15882(9) .22832(9) .0550(6) Uani d . 1.00 . . C
C30 .4642(3) .18779(9) .27492(8) .0470(5) Uani d . 1.00 . . C
C31 .6597(3) .42152(8) .02746(8) .0480(5) Uani d . 1.00 . . C
C32 .5874(3) .37048(8) -.00108(7) .0435(5) Uani d . 1.00 . . C
C33 .3837(3) .36166(8) .01305(7) .0421(5) Uani d . 1.00 . . C
H11A .895(4) .4610(10) .0390(9) .05732(9) Uiso d . 1.00 . . H
H11B .935(4) .4000(10) .0430(10) .06619(10) Uiso d . 1.00 . . H
H11C .905(3) .4284(9) -.0068(10) .04702(8) Uiso d . 1.00 . . H
H12A .180(4) .3093(9) -.0068(9) .05057(8) Uiso d . 1.00 . . H
H12B .355(3) .2940(10) -.0273(9) .05095(9) Uiso d . 1.00 . . H
H12C .258(3) .3390(10) -.0544(10) .06132(9) Uiso d . 1.00 . . H
H14 .8357 .4787 .1353 .0533 Uiso calc . 1.00 . . H
H15 .7497 .5738 .1948 .0495 Uiso calc . 1.00 . . H
H17 .8047 .5651 .2843 .0477 Uiso calc . 1.00 . . H
H19 .7593 .4132 .3574 .0575 Uiso calc . 1.00 . . H
H20 .7427 .3683 .2770 .0572 Uiso calc . 1.00 . . H
H21 .7469 .4207 .2017 .0526 Uiso calc . 1.00 . . H
H23 .5012 .2215 .3769 .0481 Uiso calc . 1.00 . . H
H24 .4796 .3201 .3183 .0433 Uiso calc . 1.00 . . H
H26 .5142 .3154 .2285 .0432 Uiso calc . 1.00 . . H
H28 .4782 .1656 .1514 .0559 Uiso calc . 1.00 . . H
H29 .4453 .1183 .2290 .0584 Uiso calc . 1.00 . . H
H30 .4575 .1668 .3068 .0495 Uiso calc . 1.00 . . H
H31A .6272 .4179 .0632 .0490 Uiso calc . 1.00 . . H
H31B .5994 .4546 .0135 .0490 Uiso calc . 1.00 . . H
H32A .6594 .3377 .0087 .0446 Uiso calc . 1.00 . . H
H32B .5997 .3761 -.0377 .0446 Uiso calc . 1.00 . . H
H33A .3185 .3975 .0105 .0431 Uiso calc . 1.00 . . H
H33B .3748 .3483 .0478 .0431 Uiso calc . 1.00 . . H

loop_
_atom_site_aniso_label
_atom_site_aniso_U_11
_atom_site_aniso_U_22
_atom_site_aniso_U_33
_atom_site_aniso_U_12
_atom_site_aniso_U_13
_atom_site_aniso_U_23
O1 .0890(10) .0476(9) .0384(8) .0030(8) -.0096(8) .0022(7)
O2 .0720(10) .0485(8) .0477(9) -.0089(8) .0118(8) .0012(7)
O3 .128(2) .085(2) .0700(10) .0030(10) -.0150(10) -.0180(10)
O4 .141(2) .141(2) .0385(10) .050(2) -.0090(10) .0110(10)
O5 .0760(10) .0480(9) .0459(8) -.0122(8) .0064(8) -.0044(7)
O6 .0630(10) .0569(9) .0361(7) -.0159(8) -.0031(7) -.0006(7)
O7 .114(2) .0720(10) .0530(10) .0160(10) .0030(10) .0116(9)
O8 .134(2) .108(2) .0344(9) .0230(10) .0030(10) -.0113(9)
N9 .0640(10) .091(2) .0490(10) .0170(10) -.0050(10) -.0020(10)
N10 .0610(10) .0760(10) .0395(10) .0180(10) .0018(9) -.0009(10)
N11 .0480(10) .0394(10) .0460(10) -.0069(8) .0104(9) .0003(8)
N12 .0420(10) .0395(9) .0363(9) .0013(8) .0014(8) .0028(7)
C13 .0490(10) .0430(10) .0370(10) -.0086(9) -.0066(9) .0073(8)
C14 .0540(10) .0490(10) .0440(10) -.0020(10) -.0002(10) .0075(9)
C15 .0520(10) .0460(10) .0440(10) -.0008(10) -.0017(10) .0034(9)
C16 .0350(10) .0550(10) .0400(10) -.0008(9) -.0008(8) .0109(9)
C17 .0440(10) .0500(10) .0450(10) .0005(9) -.0039(9) .0103(9)
C18 .0410(10) .0640(10) .0360(10) .0090(10) -.0003(8) .0076(9)
C19 .0490(10) .0610(10) .0480(10) .0080(10) .0050(10) .0230(10)
C20 .0510(10) .0450(10) .070(2) .0010(10) .0050(10) .0100(10)
C21 .0430(10) .0610(10) .0450(10) .0000(10) .0007(10) .0014(10)
C22 .0410(10) .0480(10) .0365(10) -.0082(9) .0010(8) -.0053(8)
C23 .0560(10) .0450(10) .0390(10) -.0022(10) .0007(10) -.0028(9)
C24 .0460(10) .0430(10) .0390(10) -.0046(9) .0022(9) -.0035(8)
C25 .0330(9) .0490(10) .0352(10) .0002(9) .0000(8) -.0060(8)
C26 .0410(10) .0470(10) .0400(10) .0041(9) -.0003(9) -.0052(9)
C27 .0380(10) .0610(10) .0339(10) .0082(10) .0005(8) -.0050(9)
C28 .0510(10) .0610(10) .0430(10) .0050(10) -.0017(10) -.0184(10)
C29 .0590(10) .0460(10) .0590(10) -.0040(10) .0020(10) -.0110(10)
C30 .0480(10) .0510(10) .0420(10) -.0034(10) .0019(9) -.0019(9)
C31 .0460(10) .0450(10) .0520(10) .0001(9) .0060(10) -.0025(9)
C32 .0460(10) .0440(10) .0410(10) .0001(9) .0060(9) .0012(8)
C33 .0440(10) .0490(10) .0329(10) .0022(9) -.0003(8) -.0001(8)

loop_
_atom_type_symbol
_atom_type_description
_atom_type_scat_dispersion_real
_atom_type_scat_dispersion_imag
_atom_type_scat_source
C C .003 .002
;International Tables for Crystallography
(1992, Vol. C)
;
H H .000 .000
;International Tables for Crystallography
(1992, Vol. C)
;
N N .006 .003
;International Tables for Crystallography
(1992, Vol. C)
;
O O .011 .006
;International Tables for Crystallography
(1992, Vol. C)
;

loop_
_geom_angle_atom_site_label_1
_geom_angle_atom_site_label_2
_geom_angle_atom_site_label_3
_geom_angle
_geom_angle_publ_flag
O3 N9 O4 123.6(2) yes
O3 N9 C18 118.8(2) no
O4 N9 C18 117.6(3) no
O7 N10 O8 124.1(2) yes
O7 N10 C27 118.5(2) no
O8 N10 C27 117.4(2) no
C31 N11 H11A 109(2) no
C31 N11 H11B 112(2) no
C31 N11 H11C 113(2) no
H11A N11 H11B 104(2) no
H11A N11 H11C 112(2) no
H11B N11 H11C 108(2) no
C33 N12 H12A 110.0(10) no
C33 N12 H12B 111(2) no
C33 N12 H12C 110.0(10) no
H12A N12 H12B 109(2) no
H12A N12 H12C 109(2) no
H12B N12 H12C 108(2) no
O1 C13 O2 125.8(2) yes
O1 C13 C14 119.0(2) no
O2 C13 C14 115.2(2) no
C13 C14 C15 121.6(2) no
C13 C14 H14 120 no
C15 C14 H14 118 no
C14 C15 C16 127.1(2) no
C14 C15 H15 119 no
C16 C15 H15 114 no
C15 C16 C17 117.8(2) no
C15 C16 C21 123.7(2) no
C17 C16 C21 118.5(2) no
C16 C17 C18 119.6(2) no
C16 C17 H17 120 no
C18 C17 H17 121 no
N9 C18 C17 117.3(2) no
N9 C18 C19 119.6(2) no
C17 C18 C19 123.1(2) no
C18 C19 C20 117.4(2) no
C18 C19 H19 124 no
C20 C19 H19 118 no
C19 C20 C21 120.8(2) no
C19 C20 H20 122 no
C21 C20 H20 117 no
C16 C21 C20 120.5(2) no
C16 C21 H21 120 no
C20 C21 H21 120 no
O5 C22 O6 124.9(2) yes
O5 C22 C23 118.8(2) no
O6 C22 C23 116.3(2) no
C22 C23 C24 121.8(2) no
C22 C23 H23 119 no
C24 C23 H23 119 no
C23 C24 C25 127.7(2) no
C23 C24 H24 118 no
C25 C24 H24 114 no
C24 C25 C26 118.2(2) no
C24 C25 C30 123.1(2) no
C26 C25 C30 118.7(2) no
C25 C26 C27 119.4(2) no
C25 C26 H26 120 no
C27 C26 H26 121 no
N10 C27 C26 117.4(2) no
N10 C27 C28 120.2(2) no
C26 C27 C28 122.4(2) no
C27 C28 C29 118.1(2) no
C27 C28 H28 123 no
C29 C28 H28 119 no
C28 C29 C30 121.3(2) no
C28 C29 H29 120 no
C30 C29 H29 118 no
C25 C30 C29 120.1(2) no
C25 C30 H30 121 no
C29 C30 H30 119 no
N11 C31 C32 113.9(2) no
N11 C31 H31A 108 no
N11 C31 H31B 108 no
C32 C31 H31A 109 no
C32 C31 H31B 108 no
H31A C31 H31B 109 no
C31 C32 C33 108.7(2) no
C31 C32 H32A 110 no
C31 C32 H32B 110 no
C33 C32 H32A 110 no
C33 C32 H32B 110 no
H32A C32 H32B 109 no
N12 C33 C32 112.8(2) no
N12 C33 H33A 108 no
N12 C33 H33B 109 no
C32 C33 H33A 109 no
C32 C33 H33B 110 no
H33A C33 H33B 109 no

loop_
_geom_bond_atom_site_label_1
_geom_bond_atom_site_label_2
_geom_bond_site_symmetry_1
_geom_bond_site_symmetry_2
_geom_bond_distance
_geom_bond_publ_flag
O1 C13 . . 1.245(2) yes
O2 C13 . . 1.250(3) yes
O3 N9 . . 1.205(4) yes
O4 N9 . . 1.219(3) yes
O5 C22 . . 1.243(3) yes
O6 C22 . . 1.259(3) yes
O7 N10 . . 1.213(3) yes
O8 N10 . . 1.219(3) yes
N9 C18 . . 1.481(3) no
N10 C27 . . 1.479(3) no
N11 C31 . . 1.484(3) yes
N11 H11A . . .87(3) no
N11 H11B . . .99(3) no
N11 H11C . . .84(3) no
N12 C33 . . 1.483(3) yes
N12 H12A . . .90(2) no
N12 H12B . . .83(2) no
N12 H12C . . .98(2) no
C13 C14 . . 1.508(3) no
C14 C15 . . 1.298(3) no
C14 H14 . . .97 no
C15 C16 . . 1.494(3) no
C15 H15 . . .97 no
C16 C17 . . 1.383(3) no
C16 C21 . . 1.392(3) no
C17 C18 . . 1.380(3) no
C17 H17 . . .97 no
C18 C19 . . 1.367(3) no
C19 C20 . . 1.383(3) no
C19 H19 . . .95 no
C20 C21 . . 1.396(3) no
C20 H20 . . .97 no
C21 H21 . . .96 no
C22 C23 . . 1.508(3) no
C23 C24 . . 1.310(3) no
C23 H23 . . .96 no
C24 C25 . . 1.477(3) no
C24 H24 . . .96 no
C25 C26 . . 1.390(3) no
C25 C30 . . 1.397(3) no
C26 C27 . . 1.392(3) no
C26 H26 . . .97 no
C27 C28 . . 1.369(3) no
C28 C29 . . 1.377(3) no
C28 H28 . . .94 no
C29 C30 . . 1.391(3) no
C29 H29 . . .97 no
C30 H30 . . .97 no
C31 C32 . . 1.510(3) no
C31 H31A . . .96 no
C31 H31B . . .97 no
C32 C33 . . 1.514(3) no
C32 H32A . . .97 no
C32 H32B . . .96 no
C33 H33A . . .97 no
C33 H33B . . .96 no

loop_
_geom_hbond_atom_site_label_D
_geom_hbond_atom_site_label_H
_geom_hbond_atom_site_label_A
_geom_hbond_site_symmetry_A
_geom_hbond_distance_DH
_geom_hbond_distance_HA
_geom_hbond_distance_DA
_geom_hbond_angle_DHA
N11 H11A O2 . .87(3) 1.96(3) 2.782(2) 158(2)
N11 H11B O5 8_555 .99(3) 1.77(3) 2.731(3) 164(2)
N11 H11C O2 5_765 .84(3) 2.11(2) 2.830(3) 144(2)
N12 H12A O6 8_455 .90(2) 1.94(2) 2.820(3) 164(2)
N12 H12B O6 7_554 .83(2) 1.99(2) 2.816(2) 174(2)
N12 H12C O1 5_665 .98(2) 1.80(2) 2.756(2) 163(2)
